data_4065718
loop_
_publ_author_name
'Kanao, Keiichiro'
'Miyake, Yoshihiro'
'Nishibayashi, Yoshiaki'

_publ_section_title
;
 Ruthenium-Catalyzed Enantioselective [3+3] Cycloaddition of Propargylic
 Alcohols with 2-Naphthols
;
_journal_issue 9
_journal_name_full Organometallics
_journal_page_first 2126
_journal_paper_doi 10.1021/om100097k
_journal_volume 29
_journal_year 2010
_chemical_absolute_configuration 'CHOOSE rm ad rmad syn or unk'
_chemical_formula_moiety 'C19 H13 Br O '
_chemical_formula_sum 'C19 H13 Br O'
_chemical_formula_weight 337.22
_space_group_IT_number 4
_symmetry_cell_setting monoclinic
_symmetry_Int_Tables_number 4
_symmetry_space_group_name_Hall 'P 2yb'
_symmetry_space_group_name_H-M 'P 1 21 1'
_cell_angle_alpha 90.0000
_cell_angle_beta 107.784(5)
_cell_angle_gamma 90.0000
_cell_formula_units_Z 4
_cell_length_a 13.393(4)
_cell_length_b 5.7699(18)
_cell_length_c 20.266(6)
_cell_measurement_reflns_used 2682
_cell_measurement_temperature 173.1
_cell_measurement_theta_max 27.2
_cell_measurement_theta_min 3.0
_cell_volume 1491.2(8)
_computing_cell_refinement PROCESS-AUTO
_computing_data_collection PROCESS-AUTO
_computing_data_reduction CrystalStructure
_computing_publication_material 'CrystalStructure 3.8'
_computing_structure_refinement CRYSTALS
_computing_structure_solution SIR97
_diffrn_ambient_temperature 173.1
_diffrn_detector_area_resol_mean 10.00
_diffrn_measured_fraction_theta_full 0.981
_diffrn_measured_fraction_theta_max 0.981
_diffrn_measurement_device_type 'Rigaku RAXIS-RAPID'
_diffrn_measurement_method \w
_diffrn_radiation_type 'Mo K\a'
_diffrn_radiation_wavelength 0.71075
_diffrn_reflns_av_R_equivalents 0.087
_diffrn_reflns_limit_h_max 16
_diffrn_reflns_limit_h_min -17
_diffrn_reflns_limit_k_max 7
_diffrn_reflns_limit_k_min -7
_diffrn_reflns_limit_l_max 26
_diffrn_reflns_limit_l_min -26
_diffrn_reflns_number 14465
_diffrn_reflns_theta_full 27.33
_diffrn_reflns_theta_max 27.33
_exptl_absorpt_coefficient_mu 2.760
_exptl_absorpt_correction_T_max 0.824
_exptl_absorpt_correction_T_min 0.445
_exptl_absorpt_correction_type numerical
_exptl_absorpt_process_details
;
    Higashi, T. (1999). Program for Absorption Correction.
    Rigaku Corporation, Tokyo, Japan.
;
_exptl_crystal_colour colorless
_exptl_crystal_density_diffrn 1.502
_exptl_crystal_density_method 'not measured'
_exptl_crystal_description needle
_exptl_crystal_F_000 680.00
_exptl_crystal_size_max 0.45
_exptl_crystal_size_mid 0.10
_exptl_crystal_size_min 0.07
_refine_diff_density_max 3.71
_refine_diff_density_min -3.99
_refine_ls_abs_structure_details 'Flack, H. D. (1983), Acta Cryst. A39, 876-881.  2997 Friedel Pairs'
_refine_ls_abs_structure_Flack 0.000(15)
_refine_ls_extinction_method none
_refine_ls_goodness_of_fit_ref 1.000
_refine_ls_hydrogen_treatment refall
_refine_ls_number_parameters 406
_refine_ls_number_reflns 6645
_refine_ls_R_factor_gt 0.0537
_refine_ls_shift/su_max 0.0278
_refine_ls_structure_factor_coef Fsqd
_refine_ls_weighting_details 'w = 1/[0.7600\s(Fo^2^)]/(4Fo^2^)'
_refine_ls_weighting_scheme calc
_refine_ls_wR_factor_ref 0.1564
_reflns_number_gt 2910
_reflns_number_total 6645
_reflns_threshold_expression F^2^>2.0\s(F^2^)
_cod_data_source_file om100097k_si_001.cif
_cod_data_source_block '_3h'
_cod_original_cell_volume 1491.3(8)
_cod_original_formula_sum 'C19 H13 Br O '
_cod_database_code 4065718

loop_
_symmetry_equiv_pos_site_id
_symmetry_equiv_pos_as_xyz
1 +X,+Y,+Z
2 -X,1/2+Y,-Z

loop_
_atom_site_label
_atom_site_type_symbol
_atom_site_fract_x
_atom_site_fract_y
_atom_site_fract_z
_atom_site_U_iso_or_equiv
_atom_site_adp_type
_atom_site_occupancy
_atom_site_symmetry_multiplicity
_atom_site_calc_flag
_atom_site_refinement_flags
Br(1) Br 0.25016(7) 0.4327(2) 0.68102(4) 0.0509(2) Uani 1.00 1 d .
Br(2) Br 0.56833(9) 0.7574(3) 0.75252(5) 0.0803(4) Uani 1.00 1 d .
O(1) O 0.0168(4) 0.8706(10) 0.2732(2) 0.054(2) Uani 1.00 1 d .
O(2) O 0.6923(4) 0.6426(10) 1.1764(2) 0.0432(18) Uani 1.00 1 d .
C(1) C 0.2074(5) 0.5784(15) 0.5932(3) 0.038(2) Uani 1.00 1 d .
C(2) C 0.1298(5) 0.4826(14) 0.5391(3) 0.035(2) Uani 1.00 1 d .
C(3) C 0.1015(5) 0.5886(14) 0.4729(3) 0.033(2) Uani 1.00 1 d .
C(4) C 0.0214(5) 0.4867(14) 0.4151(3) 0.040(2) Uani 1.00 1 d .
C(5) C -0.0040(6) 0.5867(15) 0.3522(3) 0.043(2) Uani 1.00 1 d .
C(6) C 0.0492(6) 0.7873(15) 0.3409(3) 0.038(2) Uani 1.00 1 d .
C(7) C 0.0640(7) 1.0638(17) 0.2580(4) 0.052(3) Uani 1.00 1 d .
C(8) C 0.1431(6) 1.1712(15) 0.3036(3) 0.041(2) Uani 1.00 1 d .
C(9) C 0.1914(5) 1.0912(14) 0.3778(3) 0.037(2) Uani 1.00 1 d .
C(10) C 0.1294(5) 0.8901(14) 0.3929(3) 0.035(2) Uani 1.00 1 d .
C(11) C 0.1543(5) 0.7882(14) 0.4613(3) 0.031(2) Uani 1.00 1 d .
C(12) C 0.2304(5) 0.8900(15) 0.5187(3) 0.036(2) Uani 1.00 1 d .
C(13) C 0.2565(5) 0.7879(14) 0.5833(3) 0.036(2) Uani 1.00 1 d .
C(14) C 0.3090(6) 1.0306(14) 0.3906(3) 0.034(2) Uani 1.00 1 d .
C(15) C 0.3853(6) 1.1894(14) 0.4241(3) 0.040(2) Uani 1.00 1 d .
C(16) C 0.4919(6) 1.1363(16) 0.4336(3) 0.044(2) Uani 1.00 1 d .
C(17) C 0.5180(6) 0.9365(19) 0.4090(4) 0.052(2) Uani 1.00 1 d .
C(18) C 0.4427(6) 0.7774(17) 0.3748(4) 0.052(3) Uani 1.00 1 d .
C(19) C 0.3369(6) 0.8260(14) 0.3643(4) 0.044(2) Uani 1.00 1 d .
C(20) C 0.6116(6) 0.6939(16) 0.8490(4) 0.046(2) Uani 1.00 1 d .
C(21) C 0.5837(6) 0.8397(13) 0.8943(4) 0.042(2) Uani 1.00 1 d .
C(22) C 0.6166(5) 0.7904(14) 0.9657(3) 0.036(2) Uani 1.00 1 d .
C(23) C 0.5846(5) 0.9356(17) 1.0129(3) 0.040(2) Uani 1.00 1 d .
C(24) C 0.6113(5) 0.8786(14) 1.0808(4) 0.041(2) Uani 1.00 1 d .
C(25) C 0.6731(6) 0.6824(14) 1.1066(3) 0.036(2) Uani 1.00 1 d .
C(26) C 0.7380(6) 0.4312(19) 1.2024(4) 0.048(2) Uani 1.00 1 d .
C(27) C 0.7786(5) 0.2860(16) 1.1668(3) 0.040(2) Uani 1.00 1 d .
C(28) C 0.7817(5) 0.3347(13) 1.0951(3) 0.033(2) Uani 1.00 1 d .
C(29) C 0.7103(5) 0.5388(13) 1.0640(3) 0.033(2) Uani 1.00 1 d .
C(30) C 0.6790(5) 0.5911(14) 0.9917(3) 0.033(2) Uani 1.00 1 d .
C(31) C 0.7068(5) 0.4477(17) 0.9427(3) 0.036(2) Uani 1.00 1 d .
C(32) C 0.6713(6) 0.4940(15) 0.8720(4) 0.045(2) Uani 1.00 1 d .
C(33) C 0.8962(5) 0.3688(12) 1.0946(3) 0.030(2) Uani 1.00 1 d .
C(34) C 0.9437(6) 0.2034(14) 1.0656(3) 0.038(2) Uani 1.00 1 d .
C(35) C 1.0501(6) 0.2287(17) 1.0687(3) 0.046(2) Uani 1.00 1 d .
C(36) C 1.1064(6) 0.4112(17) 1.1017(3) 0.042(2) Uani 1.00 1 d .
C(37) C 1.0606(6) 0.5804(16) 1.1317(4) 0.049(2) Uani 1.00 1 d .
C(38) C 0.9548(6) 0.5579(14) 1.1277(3) 0.038(2) Uani 1.00 1 d .
H(1) H 0.0953 0.3452 0.5460 0.043 Uiso 1.00 1 c R
H(2) H -0.0133 0.3490 0.4216 0.048 Uiso 1.00 1 c R
H(3) H -0.0582 0.5219 0.3150 0.052 Uiso 1.00 1 c R
H(4) H 0.0391 1.1248 0.2124 0.062 Uiso 1.00 1 c R
H(5) H 0.1711 1.3061 0.2889 0.049 Uiso 1.00 1 c R
H(6) H 0.1876 1.2156 0.4076 0.044 Uiso 1.00 1 c R
H(7) H 0.2638 1.0301 0.5126 0.043 Uiso 1.00 1 c R
H(8) H 0.3076 0.8580 0.6213 0.043 Uiso 1.00 1 c R
H(9) H 0.3663 1.3320 0.4404 0.048 Uiso 1.00 1 c R
H(10) H 0.5451 1.2419 0.4575 0.053 Uiso 1.00 1 c R
H(11) H 0.5898 0.9039 0.4152 0.062 Uiso 1.00 1 c R
H(12) H 0.4629 0.6359 0.3585 0.062 Uiso 1.00 1 c R
H(13) H 0.2843 0.7204 0.3395 0.053 Uiso 1.00 1 c R
H(14) H 0.5423 0.9732 0.8774 0.050 Uiso 1.00 1 c R
H(15) H 0.5447 1.0716 0.9966 0.049 Uiso 1.00 1 c R
H(16) H 0.5879 0.9729 1.1116 0.049 Uiso 1.00 1 c R
H(17) H 0.7402 0.3890 1.2481 0.058 Uiso 1.00 1 c R
H(18) H 0.8071 0.1439 1.1880 0.048 Uiso 1.00 1 c R
H(19) H 0.7546 0.2022 1.0676 0.039 Uiso 1.00 1 c R
H(20) H 0.7507 0.3172 0.9588 0.044 Uiso 1.00 1 c R
H(21) H 0.6872 0.3916 0.8399 0.054 Uiso 1.00 1 c R
H(22) H 0.9051 0.0720 1.0434 0.046 Uiso 1.00 1 c R
H(23) H 1.0821 0.1164 1.0473 0.056 Uiso 1.00 1 c R
H(24) H 1.1783 0.4242 1.1045 0.051 Uiso 1.00 1 c R
H(25) H 1.1004 0.7094 1.1546 0.059 Uiso 1.00 1 c R
H(26) H 0.9227 0.6732 1.1479 0.046 Uiso 1.00 1 c R

loop_
_atom_site_aniso_label
_atom_site_aniso_U_11
_atom_site_aniso_U_22
_atom_site_aniso_U_33
_atom_site_aniso_U_12
_atom_site_aniso_U_13
_atom_site_aniso_U_23
Br(1) 0.0633(5) 0.0487(5) 0.0429(4) -0.0003(6) 0.0198(4) 0.0038(5)
Br(2) 0.0963(9) 0.1031(10) 0.0386(5) 0.0250(8) 0.0161(5) 0.0150(6)
O(1) 0.056(4) 0.059(5) 0.041(3) -0.004(3) 0.007(2) -0.004(3)
O(2) 0.057(3) 0.045(4) 0.028(2) 0.002(3) 0.013(2) -0.005(2)
C(1) 0.026(4) 0.047(6) 0.041(4) 0.017(4) 0.009(3) -0.007(4)
C(2) 0.035(4) 0.037(6) 0.040(4) -0.002(3) 0.021(3) -0.001(3)
C(3) 0.029(4) 0.033(5) 0.042(4) 0.001(4) 0.019(3) -0.001(3)
C(4) 0.040(4) 0.034(6) 0.048(4) -0.005(4) 0.016(3) -0.006(3)
C(5) 0.045(5) 0.046(5) 0.039(4) 0.001(4) 0.012(3) -0.021(4)
C(6) 0.043(4) 0.036(5) 0.029(3) 0.004(4) 0.001(3) -0.004(3)
C(7) 0.052(6) 0.040(6) 0.055(5) 0.003(5) 0.002(4) 0.012(4)
C(8) 0.048(5) 0.043(5) 0.042(4) 0.012(4) 0.031(3) 0.014(4)
C(9) 0.041(4) 0.034(5) 0.036(4) 0.002(4) 0.013(3) 0.002(3)
C(10) 0.033(4) 0.032(5) 0.041(4) 0.005(4) 0.013(3) -0.001(3)
C(11) 0.026(4) 0.034(4) 0.037(4) 0.002(3) 0.012(3) 0.002(3)
C(12) 0.032(4) 0.043(6) 0.031(3) -0.004(4) 0.008(3) 0.002(3)
C(13) 0.029(4) 0.039(5) 0.038(4) 0.001(4) 0.008(3) -0.008(4)
C(14) 0.038(4) 0.029(4) 0.042(4) -0.002(3) 0.024(3) 0.007(3)
C(15) 0.040(4) 0.036(5) 0.045(4) -0.002(4) 0.014(3) -0.001(3)
C(16) 0.028(4) 0.049(6) 0.047(5) -0.008(4) -0.002(3) -0.001(4)
C(17) 0.048(5) 0.048(5) 0.060(5) -0.009(6) 0.020(4) 0.015(6)
C(18) 0.056(6) 0.034(5) 0.069(6) 0.008(5) 0.025(4) -0.003(5)
C(19) 0.048(5) 0.034(5) 0.050(5) -0.002(4) 0.015(4) -0.011(4)
C(20) 0.045(5) 0.045(6) 0.044(4) -0.001(4) 0.010(4) 0.004(4)
C(21) 0.040(4) 0.029(5) 0.053(5) 0.007(3) 0.008(3) 0.008(3)
C(22) 0.033(4) 0.033(4) 0.041(4) 0.004(4) 0.010(3) 0.007(3)
C(23) 0.036(4) 0.028(4) 0.060(5) 0.004(5) 0.019(3) -0.004(5)
C(24) 0.042(4) 0.038(6) 0.050(4) -0.001(4) 0.025(3) -0.006(4)
C(25) 0.051(5) 0.031(5) 0.024(3) -0.007(4) 0.011(3) -0.004(3)
C(26) 0.049(5) 0.049(5) 0.044(4) 0.012(6) 0.011(3) 0.014(5)
C(27) 0.040(4) 0.039(5) 0.045(4) -0.000(4) 0.018(3) 0.013(4)
C(28) 0.036(4) 0.035(5) 0.023(3) -0.005(3) 0.003(3) 0.010(3)
C(29) 0.031(4) 0.032(4) 0.032(4) -0.002(3) 0.005(3) -0.002(3)
C(30) 0.037(4) 0.032(4) 0.029(4) 0.005(4) 0.009(3) -0.001(3)
C(31) 0.029(4) 0.036(4) 0.047(4) -0.003(4) 0.015(3) 0.001(4)
C(32) 0.048(5) 0.051(7) 0.040(4) -0.004(4) 0.019(3) -0.004(4)
C(33) 0.024(4) 0.032(5) 0.034(4) 0.005(3) 0.008(3) 0.002(3)
C(34) 0.042(5) 0.028(5) 0.044(4) 0.007(4) 0.011(3) 0.000(3)
C(35) 0.039(5) 0.059(6) 0.044(4) 0.003(5) 0.016(3) 0.001(4)
C(36) 0.034(4) 0.050(5) 0.045(4) 0.007(5) 0.017(3) 0.002(5)
C(37) 0.032(5) 0.048(6) 0.063(5) -0.005(4) 0.007(4) -0.002(5)
C(38) 0.041(5) 0.027(4) 0.047(4) 0.001(4) 0.013(3) -0.004(3)

loop_
_atom_type_symbol
_atom_type_description
_atom_type_scat_dispersion_real
_atom_type_scat_dispersion_imag
_atom_type_scat_source
C C 0.003 0.002
;
International Tables for Crystallography
(1992, Vol. C, Tables 4.2.6.8 and 6.1.1.4)
;
H H 0.000 0.000
;
International Tables for Crystallography
(1992, Vol. C, Table 6.1.1.4)
;
O O 0.011 0.006
;
International Tables for Crystallography
(1992, Vol. C, Tables 4.2.6.8 and 6.1.1.4)
;
Br Br -0.290 2.459
;
International Tables for Crystallography
(1992, Vol. C, Tables 4.2.6.8 and 6.1.1.4)
;

loop_
_geom_angle_atom_site_label_1
_geom_angle_atom_site_label_2
_geom_angle_atom_site_label_3
_geom_angle
_geom_angle_publ_flag
C(6) O(1) C(7) 118.6(6) yes
C(25) O(2) C(26) 117.1(6) yes
Br(1) C(1) C(2) 120.6(6) yes
Br(1) C(1) C(13) 119.5(4) yes
C(2) C(1) C(13) 119.9(6) yes
C(1) C(2) C(3) 120.0(7) yes
C(2) C(3) C(4) 120.5(7) yes
C(2) C(3) C(11) 120.6(6) yes
C(4) C(3) C(11) 118.8(6) yes
C(3) C(4) C(5) 120.2(7) yes
C(4) C(5) C(6) 120.7(6) yes
O(1) C(6) C(5) 114.9(6) yes
O(1) C(6) C(10) 122.5(7) yes
C(5) C(6) C(10) 122.6(6) yes
O(1) C(7) C(8) 123.5(7) yes
C(7) C(8) C(9) 123.8(8) yes
C(8) C(9) C(10) 109.9(5) yes
C(8) C(9) C(14) 109.7(6) yes
C(10) C(9) C(14) 112.6(6) yes
C(6) C(10) C(9) 121.3(6) yes
C(6) C(10) C(11) 116.9(7) yes
C(9) C(10) C(11) 121.7(5) yes
C(3) C(11) C(10) 120.7(6) yes
C(3) C(11) C(12) 118.3(6) yes
C(10) C(11) C(12) 121.0(7) yes
C(11) C(12) C(13) 120.8(7) yes
C(1) C(13) C(12) 120.3(6) yes
C(9) C(14) C(15) 119.4(7) yes
C(9) C(14) C(19) 120.1(6) yes
C(15) C(14) C(19) 120.3(7) yes
C(14) C(15) C(16) 119.1(7) yes
C(15) C(16) C(17) 120.1(7) yes
C(16) C(17) C(18) 121.5(8) yes
C(17) C(18) C(19) 119.6(9) yes
C(14) C(19) C(18) 119.4(7) yes
Br(2) C(20) C(21) 120.6(6) yes
Br(2) C(20) C(32) 117.8(6) yes
C(21) C(20) C(32) 121.6(7) yes
C(20) C(21) C(22) 119.9(7) yes
C(21) C(22) C(23) 120.4(7) yes
C(21) C(22) C(30) 120.6(7) yes
C(23) C(22) C(30) 119.0(6) yes
C(22) C(23) C(24) 119.8(7) yes
C(23) C(24) C(25) 121.2(8) yes
O(2) C(25) C(24) 114.9(7) yes
O(2) C(25) C(29) 123.2(6) yes
C(24) C(25) C(29) 121.9(6) yes
O(2) C(26) C(27) 123.7(7) yes
C(26) C(27) C(28) 123.2(7) yes
C(27) C(28) C(29) 110.3(6) yes
C(27) C(28) C(33) 110.6(5) yes
C(29) C(28) C(33) 113.3(6) yes
C(25) C(29) C(28) 120.0(6) yes
C(25) C(29) C(30) 117.5(6) yes
C(28) C(29) C(30) 122.5(7) yes
C(22) C(30) C(29) 120.4(7) yes
C(22) C(30) C(31) 117.3(6) yes
C(29) C(30) C(31) 122.3(7) yes
C(30) C(31) C(32) 121.7(7) yes
C(20) C(32) C(31) 118.9(8) yes
C(28) C(33) C(34) 120.2(6) yes
C(28) C(33) C(38) 120.7(6) yes
C(34) C(33) C(38) 119.0(7) yes
C(33) C(34) C(35) 120.1(7) yes
C(34) C(35) C(36) 120.4(8) yes
C(35) C(36) C(37) 120.8(8) yes
C(36) C(37) C(38) 119.0(7) yes
C(33) C(38) C(37) 120.8(7) yes
C(1) C(2) H(1) 120.0 no
C(3) C(2) H(1) 120.0 no
C(3) C(4) H(2) 119.9 no
C(5) C(4) H(2) 119.9 no
C(4) C(5) H(3) 119.6 no
C(6) C(5) H(3) 119.6 no
O(1) C(7) H(4) 118.3 no
C(8) C(7) H(4) 118.3 no
C(7) C(8) H(5) 118.1 no
C(9) C(8) H(5) 118.1 no
C(8) C(9) H(6) 108.1 no
C(10) C(9) H(6) 108.1 no
C(14) C(9) H(6) 108.1 no
C(11) C(12) H(7) 119.6 no
C(13) C(12) H(7) 119.6 no
C(1) C(13) H(8) 119.9 no
C(12) C(13) H(8) 119.9 no
C(14) C(15) H(9) 120.5 no
C(16) C(15) H(9) 120.5 no
C(15) C(16) H(10) 119.9 no
C(17) C(16) H(10) 119.9 no
C(16) C(17) H(11) 119.2 no
C(18) C(17) H(11) 119.2 no
C(17) C(18) H(12) 120.2 no
C(19) C(18) H(12) 120.2 no
C(14) C(19) H(13) 120.3 no
C(18) C(19) H(13) 120.3 no
C(20) C(21) H(14) 120.0 no
C(22) C(21) H(14) 120.0 no
C(22) C(23) H(15) 120.1 no
C(24) C(23) H(15) 120.1 no
C(23) C(24) H(16) 119.4 no
C(25) C(24) H(16) 119.4 no
O(2) C(26) H(17) 118.2 no
C(27) C(26) H(17) 118.2 no
C(26) C(27) H(18) 118.4 no
C(28) C(27) H(18) 118.4 no
C(27) C(28) H(19) 107.5 no
C(29) C(28) H(19) 107.5 no
C(33) C(28) H(19) 107.5 no
C(30) C(31) H(20) 119.1 no
C(32) C(31) H(20) 119.1 no
C(20) C(32) H(21) 120.6 no
C(31) C(32) H(21) 120.6 no
C(33) C(34) H(22) 120.0 no
C(35) C(34) H(22) 120.0 no
C(34) C(35) H(23) 119.8 no
C(36) C(35) H(23) 119.8 no
C(35) C(36) H(24) 119.6 no
C(37) C(36) H(24) 119.6 no
C(36) C(37) H(25) 120.5 no
C(38) C(37) H(25) 120.5 no
C(33) C(38) H(26) 119.6 no
C(37) C(38) H(26) 119.6 no

loop_
_geom_bond_atom_site_label_1
_geom_bond_atom_site_label_2
_geom_bond_distance
_geom_bond_publ_flag
Br(1) C(1) 1.891(7) yes
Br(2) C(20) 1.897(7) yes
O(1) C(6) 1.393(9) yes
O(1) C(7) 1.362(12) yes
O(2) C(25) 1.377(8) yes
O(2) C(26) 1.394(11) yes
C(1) C(2) 1.376(9) yes
C(1) C(13) 1.419(12) yes
C(2) C(3) 1.416(10) yes
C(3) C(4) 1.451(9) yes
C(3) C(11) 1.408(11) yes
C(4) C(5) 1.344(11) yes
C(5) C(6) 1.414(12) yes
C(6) C(10) 1.387(9) yes
C(7) C(8) 1.328(11) yes
C(8) C(9) 1.515(10) yes
C(9) C(10) 1.512(12) yes
C(9) C(14) 1.556(11) yes
C(10) C(11) 1.448(10) yes
C(11) C(12) 1.418(9) yes
C(12) C(13) 1.379(10) yes
C(14) C(15) 1.386(10) yes
C(14) C(19) 1.392(12) yes
C(15) C(16) 1.414(11) yes
C(16) C(17) 1.344(14) yes
C(17) C(18) 1.383(12) yes
C(18) C(19) 1.396(12) yes
C(20) C(21) 1.379(12) yes
C(20) C(32) 1.400(12) yes
C(21) C(22) 1.406(10) yes
C(22) C(23) 1.433(12) yes
C(22) C(30) 1.425(11) yes
C(23) C(24) 1.352(11) yes
C(24) C(25) 1.405(11) yes
C(25) C(29) 1.394(11) yes
C(26) C(27) 1.324(13) yes
C(27) C(28) 1.494(10) yes
C(28) C(29) 1.527(10) yes
C(28) C(33) 1.549(10) yes
C(29) C(30) 1.427(10) yes
C(30) C(31) 1.427(11) yes
C(31) C(32) 1.392(10) yes
C(33) C(34) 1.375(11) yes
C(33) C(38) 1.391(10) yes
C(34) C(35) 1.415(12) yes
C(35) C(36) 1.348(12) yes
C(36) C(37) 1.389(13) yes
C(37) C(38) 1.401(12) yes
C(2) H(1) 0.950 no
C(4) H(2) 0.950 no
C(5) H(3) 0.950 no
C(7) H(4) 0.950 no
C(8) H(5) 0.950 no
C(9) H(6) 0.950 no
C(12) H(7) 0.950 no
C(13) H(8) 0.950 no
C(15) H(9) 0.950 no
C(16) H(10) 0.950 no
C(17) H(11) 0.950 no
C(18) H(12) 0.950 no
C(19) H(13) 0.950 no
C(21) H(14) 0.950 no
C(23) H(15) 0.950 no
C(24) H(16) 0.950 no
C(26) H(17) 0.950 no
C(27) H(18) 0.950 no
C(28) H(19) 0.950 no
C(31) H(20) 0.950 no
C(32) H(21) 0.950 no
C(34) H(22) 0.950 no
C(35) H(23) 0.950 no
C(36) H(24) 0.950 no
C(37) H(25) 0.950 no
C(38) H(26) 0.950 no

loop_
_geom_contact_atom_site_label_1
_geom_contact_atom_site_label_2
_geom_contact_distance
_geom_contact_site_symmetry_2
Br(1) O(2) 3.223(5) 2_647
O(1) C(37) 3.521(11) 1_454
O(1) C(38) 3.337(9) 1_454
O(2) Br(1) 3.223(5) 2_657
C(4) C(9) 3.467(12) 1_545
C(5) C(8) 3.433(12) 1_545
C(8) C(5) 3.433(12) 1_565
C(9) C(4) 3.467(12) 1_565
C(13) C(16) 3.598(12) 2_646
C(15) C(17) 3.533(11) 2_656
C(16) C(13) 3.598(12) 2_656
C(17) C(15) 3.533(11) 2_646
C(22) C(23) 3.516(12) 2_647
C(23) C(22) 3.516(12) 2_657
C(23) C(28) 3.515(10) 1_565
C(24) C(27) 3.346(11) 1_565
C(24) C(28) 3.437(11) 1_565
C(27) C(24) 3.346(11) 1_545
C(28) C(23) 3.515(10) 1_545
C(28) C(24) 3.437(11) 1_545
C(37) O(1) 3.521(11) 1_656
C(38) O(1) 3.337(9) 1_656
Br(1) H(3) 3.516 2_546
Br(1) H(11) 3.313 2_646
Br(1) H(17) 3.437 2_647
Br(1) H(17) 2.983 2_657
Br(1) H(18) 3.218 2_657
Br(2) H(12) 3.071 2_656
O(1) H(18) 3.224 1_464
O(1) H(25) 3.088 1_454
O(1) H(26) 2.716 1_454
O(2) H(14) 3.150 2_647
O(2) H(18) 3.250 1_565
C(1) H(2) 2.968 2_556
C(1) H(11) 2.950 2_646
C(1) H(17) 3.559 2_657
C(2) H(2) 2.881 2_556
C(2) H(6) 3.366 1_545
C(2) H(7) 3.303 1_545
C(3) H(1) 2.944 2_556
C(3) H(2) 3.125 2_556
C(3) H(6) 2.940 1_545
C(4) H(1) 2.845 2_556
C(4) H(6) 2.763 1_545
C(5) H(1) 3.084 2_556
C(5) H(5) 3.406 1_545
C(5) H(6) 3.267 1_545
C(6) H(1) 3.437 2_556
C(6) H(5) 3.541 1_545
C(7) H(3) 3.487 1_565
C(7) H(18) 3.330 1_464
C(7) H(25) 3.072 1_454
C(7) H(26) 3.326 1_454
C(8) H(3) 3.435 1_565
C(9) H(2) 3.465 1_565
C(10) H(1) 3.595 2_556
C(10) H(2) 3.417 1_565
C(11) H(1) 3.317 2_556
C(11) H(2) 3.472 2_556
C(11) H(6) 3.549 1_545
C(12) H(1) 3.331 1_565
C(12) H(2) 3.482 2_556
C(12) H(10) 3.020 2_646
C(13) H(2) 3.248 2_556
C(13) H(10) 3.026 2_646
C(13) H(11) 3.017 2_646
C(13) H(17) 3.454 2_657
C(14) H(10) 3.521 2_646
C(15) H(10) 3.454 2_646
C(15) H(11) 3.405 2_656
C(15) H(12) 3.213 1_565
C(15) H(13) 3.569 1_565
C(16) H(8) 3.451 2_656
C(16) H(9) 3.201 2_646
C(16) H(10) 3.311 2_646
C(16) H(12) 3.228 1_565
C(17) H(8) 3.552 2_656
C(17) H(9) 3.032 2_646
C(17) H(10) 3.271 2_646
C(18) H(9) 3.201 1_545
C(18) H(10) 3.582 1_545
C(18) H(10) 3.359 2_646
C(19) H(9) 3.207 1_545
C(19) H(10) 3.505 2_646
C(20) H(16) 3.273 2_647
C(20) H(24) 2.992 2_757
C(21) H(15) 3.545 2_647
C(21) H(16) 3.100 2_647
C(21) H(20) 3.538 1_565
C(21) H(24) 3.217 2_757
C(22) H(15) 2.804 2_647
C(22) H(16) 3.270 2_647
C(22) H(19) 3.316 1_565
C(22) H(20) 3.554 1_565
C(22) H(24) 3.541 2_757
C(23) H(15) 2.692 2_647
C(23) H(19) 2.690 1_565
C(23) H(20) 3.534 1_565
C(24) H(14) 3.390 2_647
C(24) H(15) 2.822 2_647
C(24) H(18) 3.234 1_565
C(24) H(19) 2.748 1_565
C(25) H(14) 3.233 2_647
C(25) H(15) 3.093 2_647
C(25) H(18) 3.350 1_565
C(25) H(19) 3.367 1_565
C(26) H(3) 3.021 1_656
C(26) H(16) 3.487 1_545
C(27) H(3) 3.411 1_656
C(27) H(4) 3.453 1_646
C(27) H(16) 3.048 1_545
C(28) H(15) 3.535 1_545
C(28) H(16) 3.425 1_545
C(29) H(15) 3.493 1_545
C(29) H(15) 3.263 2_647
C(30) H(15) 3.512 1_545
C(30) H(15) 3.079 2_647
C(30) H(23) 3.526 2_757
C(31) H(14) 3.511 1_545
C(31) H(15) 3.473 1_545
C(31) H(23) 2.938 2_757
C(31) H(24) 3.426 2_757
C(32) H(14) 3.484 1_545
C(32) H(16) 3.589 2_647
C(32) H(23) 3.284 2_757
C(32) H(24) 3.140 2_757
C(33) H(4) 2.924 1_646
C(33) H(23) 3.303 2_757
C(34) H(4) 2.892 1_646
C(34) H(23) 3.249 2_757
C(34) H(26) 3.537 1_545
C(35) H(4) 3.021 1_646
C(35) H(22) 3.206 2_757
C(35) H(23) 3.336 2_757
C(35) H(25) 3.427 1_545
C(36) H(4) 3.133 1_646
C(36) H(20) 3.476 2_757
C(36) H(22) 3.043 2_757
C(36) H(23) 3.499 2_757
C(37) H(4) 3.155 1_646
C(37) H(4) 3.593 1_656
C(37) H(5) 3.459 1_646
C(37) H(23) 3.588 1_565
C(37) H(23) 3.554 2_757
C(38) H(4) 3.046 1_646
C(38) H(22) 3.386 1_565
C(38) H(23) 3.446 2_757
H(1) C(3) 2.944 2_546
H(1) C(4) 2.845 2_546
H(1) C(5) 3.084 2_546
H(1) C(6) 3.437 2_546
H(1) C(10) 3.595 2_546
H(1) C(11) 3.317 2_546
H(1) C(12) 3.331 1_545
H(1) H(2) 3.205 2_546
H(1) H(2) 3.244 2_556
H(1) H(3) 3.538 2_546
H(1) H(6) 3.476 1_545
H(1) H(7) 3.129 1_545
H(2) C(1) 2.968 2_546
H(2) C(2) 2.881 2_546
H(2) C(3) 3.125 2_546
H(2) C(9) 3.465 1_545
H(2) C(10) 3.417 1_545
H(2) C(11) 3.472 2_546
H(2) C(12) 3.482 2_546
H(2) C(13) 3.248 2_546
H(2) H(1) 3.244 2_546
H(2) H(1) 3.205 2_556
H(2) H(6) 2.895 1_545
H(3) Br(1) 3.516 2_556
H(3) C(7) 3.487 1_545
H(3) C(8) 3.435 1_545
H(3) C(26) 3.021 1_454
H(3) C(27) 3.411 1_454
H(3) H(1) 3.538 2_556
H(3) H(4) 3.595 1_545
H(3) H(5) 3.500 1_545
H(3) H(17) 2.735 1_454
H(3) H(18) 3.434 1_454
H(3) H(26) 3.429 1_454
H(4) C(27) 3.453 1_464
H(4) C(33) 2.924 1_464
H(4) C(34) 2.892 1_464
H(4) C(35) 3.021 1_464
H(4) C(36) 3.133 1_464
H(4) C(37) 3.593 1_454
H(4) C(37) 3.155 1_464
H(4) C(38) 3.046 1_464
H(4) H(3) 3.595 1_565
H(4) H(18) 2.995 1_464
H(4) H(22) 3.359 1_464
H(4) H(23) 3.563 1_464
H(4) H(25) 2.895 1_454
H(4) H(26) 3.112 1_454
H(4) H(26) 3.592 1_464
H(5) C(5) 3.406 1_565
H(5) C(6) 3.541 1_565
H(5) C(37) 3.459 1_464
H(5) H(3) 3.500 1_565
H(5) H(13) 2.849 1_565
H(5) H(25) 3.485 1_464
H(6) C(2) 3.366 1_565
H(6) C(3) 2.940 1_565
H(6) C(4) 2.763 1_565
H(6) C(5) 3.267 1_565
H(6) C(11) 3.549 1_565
H(6) H(1) 3.476 1_565
H(6) H(2) 2.895 1_565
H(7) C(2) 3.303 1_565
H(7) H(1) 3.129 1_565
H(7) H(10) 2.956 2_646
H(7) H(11) 2.981 2_656
H(8) C(16) 3.451 2_646
H(8) C(17) 3.552 2_646
H(8) H(10) 2.968 2_646
H(8) H(11) 3.149 2_646
H(8) H(12) 3.379 2_656
H(8) H(17) 2.914 2_657
H(9) C(16) 3.201 2_656
H(9) C(17) 3.032 2_656
H(9) C(18) 3.201 1_565
H(9) C(19) 3.207 1_565
H(9) H(10) 3.128 2_656
H(9) H(11) 2.835 2_656
H(9) H(12) 2.969 1_565
H(9) H(13) 3.006 1_565
H(10) C(12) 3.020 2_656
H(10) C(13) 3.026 2_656
H(10) C(14) 3.521 2_656
H(10) C(15) 3.454 2_656
H(10) C(16) 3.311 2_656
H(10) C(17) 3.271 2_656
H(10) C(18) 3.582 1_565
H(10) C(18) 3.359 2_656
H(10) C(19) 3.505 2_656
H(10) H(7) 2.956 2_656
H(10) H(8) 2.968 2_656
H(10) H(9) 3.128 2_646
H(10) H(12) 3.009 1_565
H(11) Br(1) 3.313 2_656
H(11) C(1) 2.950 2_656
H(11) C(13) 3.017 2_656
H(11) C(15) 3.405 2_646
H(11) H(7) 2.981 2_646
H(11) H(8) 3.149 2_656
H(11) H(9) 2.835 2_646
H(12) Br(2) 3.071 2_646
H(12) C(15) 3.213 1_545
H(12) C(16) 3.228 1_545
H(12) H(8) 3.379 2_646
H(12) H(9) 2.969 1_545
H(12) H(10) 3.009 1_545
H(13) C(15) 3.569 1_545
H(13) H(5) 2.849 1_545
H(13) H(9) 3.006 1_545
H(14) O(2) 3.150 2_657
H(14) C(24) 3.390 2_657
H(14) C(25) 3.233 2_657
H(14) C(31) 3.511 1_565
H(14) C(32) 3.484 1_565
H(14) H(16) 3.415 2_647
H(14) H(16) 3.412 2_657
H(14) H(20) 3.413 1_565
H(14) H(21) 3.328 1_565
H(15) C(21) 3.545 2_657
H(15) C(22) 2.804 2_657
H(15) C(23) 2.692 2_657
H(15) C(24) 2.822 2_657
H(15) C(25) 3.093 2_657
H(15) C(28) 3.535 1_565
H(15) C(29) 3.493 1_565
H(15) C(29) 3.263 2_657
H(15) C(30) 3.512 1_565
H(15) C(30) 3.079 2_657
H(15) C(31) 3.473 1_565
H(15) H(15) 3.143 2_647
H(15) H(15) 3.143 2_657
H(15) H(16) 3.308 2_657
H(15) H(19) 2.841 1_565
H(15) H(20) 3.391 1_565
H(16) C(20) 3.273 2_657
H(16) C(21) 3.100 2_657
H(16) C(22) 3.270 2_657
H(16) C(26) 3.487 1_565
H(16) C(27) 3.048 1_565
H(16) C(28) 3.425 1_565
H(16) C(32) 3.589 2_657
H(16) H(14) 3.412 2_647
H(16) H(14) 3.415 2_657
H(16) H(15) 3.308 2_647
H(16) H(18) 3.035 1_565
H(16) H(19) 2.957 1_565
H(17) Br(1) 2.983 2_647
H(17) Br(1) 3.437 2_657
H(17) C(1) 3.559 2_647
H(17) C(13) 3.454 2_647
H(17) H(3) 2.735 1_656
H(17) H(8) 2.914 2_647
H(18) Br(1) 3.218 2_647
H(18) O(1) 3.224 1_646
H(18) O(2) 3.250 1_545
H(18) C(7) 3.330 1_646
H(18) C(24) 3.234 1_545
H(18) C(25) 3.350 1_545
H(18) H(3) 3.434 1_656
H(18) H(4) 2.995 1_646
H(18) H(16) 3.035 1_545
H(18) H(26) 3.347 1_545
H(19) C(22) 3.316 1_545
H(19) C(23) 2.690 1_545
H(19) C(24) 2.748 1_545
H(19) C(25) 3.367 1_545
H(19) H(15) 2.841 1_545
H(19) H(16) 2.957 1_545
H(20) C(21) 3.538 1_545
H(20) C(22) 3.554 1_545
H(20) C(23) 3.534 1_545
H(20) C(36) 3.476 2_747
H(20) H(14) 3.413 1_545
H(20) H(15) 3.391 1_545
H(20) H(23) 2.860 2_757
H(20) H(24) 2.904 2_747
H(20) H(25) 3.528 2_747
H(21) H(14) 3.328 1_545
H(21) H(23) 3.484 2_757
H(21) H(24) 3.248 2_747
H(21) H(24) 3.566 2_757
H(21) H(25) 3.002 2_747
H(22) C(35) 3.206 2_747
H(22) C(36) 3.043 2_747
H(22) C(38) 3.386 1_545
H(22) H(4) 3.359 1_646
H(22) H(23) 3.243 2_747
H(22) H(24) 2.986 2_747
H(22) H(25) 3.563 1_545
H(22) H(26) 3.087 1_545
H(23) C(30) 3.526 2_747
H(23) C(31) 2.938 2_747
H(23) C(32) 3.284 2_747
H(23) C(33) 3.303 2_747
H(23) C(34) 3.249 2_747
H(23) C(35) 3.336 2_747
H(23) C(36) 3.499 2_747
H(23) C(37) 3.588 1_545
H(23) C(37) 3.554 2_747
H(23) C(38) 3.446 2_747
H(23) H(4) 3.563 1_646
H(23) H(20) 2.860 2_747
H(23) H(21) 3.484 2_747
H(23) H(22) 3.243 2_757
H(23) H(25) 3.158 1_545
H(24) C(20) 2.992 2_747
H(24) C(21) 3.217 2_747
H(24) C(22) 3.541 2_747
H(24) C(31) 3.426 2_747
H(24) C(32) 3.140 2_747
H(24) H(20) 2.904 2_757
H(24) H(21) 3.566 2_747
H(24) H(21) 3.248 2_757
H(24) H(22) 2.986 2_757
H(25) O(1) 3.088 1_656
H(25) C(7) 3.072 1_656
H(25) C(35) 3.427 1_565
H(25) H(4) 2.895 1_656
H(25) H(5) 3.485 1_646
H(25) H(20) 3.528 2_757
H(25) H(21) 3.002 2_757
H(25) H(22) 3.563 1_565
H(25) H(23) 3.158 1_565
H(26) O(1) 2.716 1_656
H(26) C(7) 3.326 1_656
H(26) C(34) 3.537 1_565
H(26) H(3) 3.429 1_656
H(26) H(4) 3.592 1_646
H(26) H(4) 3.112 1_656
H(26) H(18) 3.347 1_565
H(26) H(22) 3.087 1_565

loop_
_geom_torsion_atom_site_label_1
_geom_torsion_atom_site_label_2
_geom_torsion_atom_site_label_3
_geom_torsion_atom_site_label_4
_geom_torsion
C(6) O(1) C(7) C(8) 3.4(13)
C(7) O(1) C(6) C(5) 179.9(6)
C(7) O(1) C(6) C(10) -1.7(12)
C(25) O(2) C(26) C(27) 11.2(11)
C(26) O(2) C(25) C(24) 169.7(7)
C(26) O(2) C(25) C(29) -9.4(11)
Br(1) C(1) C(2) C(3) -177.5(6)
Br(1) C(1) C(13) C(12) 176.5(6)
C(2) C(1) C(13) C(12) -3.1(12)
C(13) C(1) C(2) C(3) 2.1(12)
C(1) C(2) C(3) C(4) 178.8(8)
C(1) C(2) C(3) C(11) 2.0(12)
C(2) C(3) C(4) C(5) -179.1(8)
C(2) C(3) C(11) C(10) 176.7(7)
C(2) C(3) C(11) C(12) -4.9(12)
C(4) C(3) C(11) C(10) -0.1(9)
C(4) C(3) C(11) C(12) 178.2(7)
C(11) C(3) C(4) C(5) -2.2(12)
C(3) C(4) C(5) C(6) 2.1(13)
C(4) C(5) C(6) O(1) 178.7(8)
C(4) C(5) C(6) C(10) 0.3(11)
O(1) C(6) C(10) C(9) -4.0(13)
O(1) C(6) C(10) C(11) 179.2(7)
C(5) C(6) C(10) C(9) 174.3(8)
C(5) C(6) C(10) C(11) -2.5(12)
O(1) C(7) C(8) C(9) 0.7(15)
C(7) C(8) C(9) C(10) -5.7(12)
C(7) C(8) C(9) C(14) 118.7(9)
C(8) C(9) C(10) C(6) 7.1(11)
C(8) C(9) C(10) C(11) -176.2(7)
C(8) C(9) C(14) C(15) 100.2(8)
C(8) C(9) C(14) C(19) -75.2(9)
C(10) C(9) C(14) C(15) -137.0(7)
C(10) C(9) C(14) C(19) 47.6(9)
C(14) C(9) C(10) C(6) -115.6(8)
C(14) C(9) C(10) C(11) 61.1(10)
C(6) C(10) C(11) C(3) 2.4(12)
C(6) C(10) C(11) C(12) -175.9(7)
C(9) C(10) C(11) C(3) -174.5(7)
C(9) C(10) C(11) C(12) 7.3(12)
C(3) C(11) C(12) C(13) 3.9(12)
C(10) C(11) C(12) C(13) -177.7(7)
C(11) C(12) C(13) C(1) 0.0(12)
C(9) C(14) C(15) C(16) -178.0(7)
C(9) C(14) C(19) C(18) 178.3(7)
C(15) C(14) C(19) C(18) 2.9(12)
C(19) C(14) C(15) C(16) -2.6(11)
C(14) C(15) C(16) C(17) 1.5(12)
C(15) C(16) C(17) C(18) -0.9(13)
C(16) C(17) C(18) C(19) 1.2(14)
C(17) C(18) C(19) C(14) -2.2(13)
Br(2) C(20) C(21) C(22) -179.8(4)
Br(2) C(20) C(32) C(31) 177.9(6)
C(21) C(20) C(32) C(31) -2.8(13)
C(32) C(20) C(21) C(22) 0.9(13)
C(20) C(21) C(22) C(23) -177.5(7)
C(20) C(21) C(22) C(30) 0.2(9)
C(21) C(22) C(23) C(24) 175.9(7)
C(21) C(22) C(30) C(29) -178.6(7)
C(21) C(22) C(30) C(31) 0.6(11)
C(23) C(22) C(30) C(29) -0.9(11)
C(23) C(22) C(30) C(31) 178.3(7)
C(30) C(22) C(23) C(24) -1.8(11)
C(22) C(23) C(24) C(25) 2.0(12)
C(23) C(24) C(25) O(2) -178.6(7)
C(23) C(24) C(25) C(29) 0.5(11)
O(2) C(25) C(29) C(28) -4.0(11)
O(2) C(25) C(29) C(30) 176.0(7)
C(24) C(25) C(29) C(28) 176.9(7)
C(24) C(25) C(29) C(30) -3.1(11)
O(2) C(26) C(27) C(28) 1.2(12)
C(26) C(27) C(28) C(29) -13.5(10)
C(26) C(27) C(28) C(33) 112.6(8)
C(27) C(28) C(29) C(25) 14.6(9)
C(27) C(28) C(29) C(30) -165.4(7)
C(27) C(28) C(33) C(34) 109.0(7)
C(27) C(28) C(33) C(38) -66.3(8)
C(29) C(28) C(33) C(34) -126.6(7)
C(29) C(28) C(33) C(38) 58.1(8)
C(33) C(28) C(29) C(25) -110.0(8)
C(33) C(28) C(29) C(30) 70.0(8)
C(25) C(29) C(30) C(22) 3.2(11)
C(25) C(29) C(30) C(31) -175.9(7)
C(28) C(29) C(30) C(22) -176.8(7)
C(28) C(29) C(30) C(31) 4.1(11)
C(22) C(30) C(31) C(32) -2.6(11)
C(29) C(30) C(31) C(32) 176.6(7)
C(30) C(31) C(32) C(20) 3.7(12)
C(28) C(33) C(34) C(35) -176.4(6)
C(28) C(33) C(38) C(37) 175.3(6)
C(34) C(33) C(38) C(37) -0.0(9)
C(38) C(33) C(34) C(35) -1.0(10)
C(33) C(34) C(35) C(36) 1.9(11)
C(34) C(35) C(36) C(37) -1.6(12)
C(35) C(36) C(37) C(38) 0.5(11)
C(36) C(37) C(38) C(33) 0.3(9)
